data_4068756
loop_
_publ_author_name
'Uddin, Md. Nazim'
'Mottalib, M. Abdul'
'Begum, Noorjahan'
'Ghosh, Shishir'
'Raha, Arun K.'
'Haworth, Daniel T.'
'Lindeman, Sergey V.'
'Siddiquee, Tasneem A.'
'Bennett, Dennis W.'
'Hogarth, Graeme'
'Nordlander, Ebbe'
'Kabir, Shariff E.'

_publ_section_title
;
 Carbon&#x2212;Phosphorus Bond Activation of Tri(2-thienyl)phosphine at
 Dirhenium and Dimanganese Centers
;
_journal_issue 5
_journal_name_full Organometallics
_journal_page_first 1514
_journal_paper_doi 10.1021/om801075p
_journal_volume 28
_journal_year 2009
_chemical_formula_sum 'C33 H20 O7 P2 Re2 S5'
_chemical_formula_weight 1123.13
_chemical_name_systematic
; 
 ? 
;
_space_group_IT_number 14
_symmetry_cell_setting monoclinic
_symmetry_space_group_name_Hall '-P 2ybc'
_symmetry_space_group_name_H-M 'P 1 21/c 1'
_atom_sites_solution_hydrogens geom
_atom_sites_solution_primary direct
_atom_sites_solution_secondary difmap
_audit_creation_method SHELXL-97
_cell_angle_alpha 90.00
_cell_angle_beta 99.3690(10)
_cell_angle_gamma 90.00
_cell_formula_units_Z 4
_cell_length_a 17.2981(3)
_cell_length_b 11.5799(2)
_cell_length_c 17.6625(3)
_cell_measurement_reflns_used 6490
_cell_measurement_temperature 100(2)
_cell_measurement_theta_max 66
_cell_measurement_theta_min 3
_cell_volume 3490.78(10)
_computing_cell_refinement 'SAINT v7.23A (Bruker, 2005)'
_computing_data_collection 'APEX2 v2.1-4 (Bruker, 2007)'
_computing_data_reduction 'SADABS-2004/1 (Bruker, 2005)'
_computing_molecular_graphics 'XP v5.1 (Bruker, 1998)'
_computing_publication_material 'XCIF v6.12 (Bruker, 2001)'
_computing_structure_refinement 'SHELXL-97 v.97-2 (Sheldrick, 1993-1997)'
_computing_structure_solution 'XS/SHELXTL v6.12 (Bruker, 2001)'
_diffrn_ambient_temperature 100(2)
_diffrn_measured_fraction_theta_full 0.944
_diffrn_measured_fraction_theta_max 0.944
_diffrn_measurement_device_type 'Bruker APEX2 CCD detector'
_diffrn_measurement_method '\w scans'
_diffrn_radiation_monochromator graphite
_diffrn_radiation_source 'fine-focus sealed tube'
_diffrn_radiation_type CuK\a
_diffrn_radiation_wavelength 1.54178
_diffrn_reflns_av_R_equivalents 0.0410
_diffrn_reflns_av_sigmaI/netI 0.0275
_diffrn_reflns_limit_h_max 19
_diffrn_reflns_limit_h_min -20
_diffrn_reflns_limit_k_max 13
_diffrn_reflns_limit_k_min 0
_diffrn_reflns_limit_l_max 21
_diffrn_reflns_limit_l_min 0
_diffrn_reflns_number 29272
_diffrn_reflns_theta_full 67.35
_diffrn_reflns_theta_max 67.35
_diffrn_reflns_theta_min 2.59
_exptl_absorpt_coefficient_mu 17.431
_exptl_absorpt_correction_T_max 0.2288
_exptl_absorpt_correction_T_min 0.0776
_exptl_absorpt_correction_type numerical
_exptl_crystal_colour colorless
_exptl_crystal_density_diffrn 2.137
_exptl_crystal_density_method 'not measured'
_exptl_crystal_description block
_exptl_crystal_F_000 2136
_exptl_crystal_size_max 0.30
_exptl_crystal_size_mid 0.17
_exptl_crystal_size_min 0.12
_refine_diff_density_max 1.088
_refine_diff_density_min -0.638
_refine_diff_density_rms 0.123
_refine_ls_extinction_coef 0.000270(9)
_refine_ls_extinction_expression Fc^*^=kFc[1+0.001xFc^2^\l^3^/sin(2\q)]^-1/4^
_refine_ls_extinction_method SHELXL
_refine_ls_goodness_of_fit_ref 1.064
_refine_ls_hydrogen_treatment constr
_refine_ls_matrix_type full
_refine_ls_number_parameters 367
_refine_ls_number_reflns 5919
_refine_ls_number_restraints 222
_refine_ls_restrained_S_all 1.063
_refine_ls_R_factor_all 0.0289
_refine_ls_R_factor_gt 0.0256
_refine_ls_shift/su_max 0.001
_refine_ls_shift/su_mean 0.000
_refine_ls_structure_factor_coef Fsqd
_refine_ls_weighting_details 'calc w=1/[\s^2^(Fo^2^)+(0.0201P)^2^+14.0694P] where P=(Fo^2^+2Fc^2^)/3'
_refine_ls_weighting_scheme calc
_refine_ls_wR_factor_gt 0.0568
_refine_ls_wR_factor_ref 0.0582
_reflns_number_gt 5458
_reflns_number_total 5919
_reflns_threshold_expression >2sigma(I)
_cod_data_source_file om801075p_si_004.cif
_cod_data_source_block dth1ga
_cod_original_sg_symbol_H-M 'P 21/c'
_cod_database_code 4068756

loop_
_symmetry_equiv_pos_as_xyz
'x, y, z'
'-x, y+1/2, -z+1/2'
'-x, -y, -z'
'x, -y-1/2, z-1/2'

loop_
_atom_site_label
_atom_site_type_symbol
_atom_site_fract_x
_atom_site_fract_y
_atom_site_fract_z
_atom_site_U_iso_or_equiv
_atom_site_adp_type
_atom_site_occupancy
_atom_site_symmetry_multiplicity
_atom_site_calc_flag
_atom_site_refinement_flags
_atom_site_disorder_assembly
_atom_site_disorder_group
Re1 Re 0.371611(11) 0.884310(17) 0.183747(11) 0.01257(7) Uani 1 1 d . A .
Re2 Re 0.224622(11) 0.994697(16) -0.018279(11) 0.00985(7) Uani 1 1 d . A .
P1 P 0.26725(6) 0.83316(9) 0.07149(6) 0.0110(2) Uani 1 1 d . . .
P2 P 0.18625(6) 1.14952(9) -0.10727(6) 0.0122(2) Uani 1 1 d . . .
O1 O 0.3747(2) 0.6510(3) 0.2716(2) 0.0284(8) Uani 1 1 d . A .
O2 O 0.4991(2) 0.9858(3) 0.3096(2) 0.0290(9) Uani 1 1 d . A .
O3 O 0.4908(2) 0.8001(3) 0.0791(2) 0.0285(8) Uani 1 1 d . A .
O4 O 0.2315(2) 0.9773(4) 0.2562(2) 0.0360(10) Uani 1 1 d . A .
O5 O 0.1485(2) 0.8174(3) -0.13616(19) 0.0249(8) Uani 1 1 d . A .
O6 O 0.3880(2) 0.9943(3) -0.0737(2) 0.0221(8) Uani 1 1 d . A .
O7 O 0.0751(2) 1.0384(3) 0.0552(2) 0.0277(8) Uani 1 1 d . A .
C1 C 0.3717(3) 0.7348(4) 0.2376(3) 0.0178(10) Uani 1 1 d . . .
C2 C 0.4533(3) 0.9456(5) 0.2636(3) 0.0220(11) Uani 1 1 d . . .
C3 C 0.4496(3) 0.8296(4) 0.1183(3) 0.0175(10) Uani 1 1 d . . .
C4 C 0.2837(3) 0.9446(4) 0.2321(3) 0.0205(10) Uani 1 1 d . . .
C5 C 0.1764(3) 0.8847(4) -0.0922(3) 0.0165(10) Uani 1 1 d . . .
C6 C 0.3290(3) 0.9896(4) -0.0553(3) 0.0156(10) Uani 1 1 d . . .
C7 C 0.1283(3) 1.0180(4) 0.0272(3) 0.0180(10) Uani 1 1 d . . .
S1 S 0.29394(6) 1.12333(9) 0.08549(6) 0.0141(2) Uani 1 1 d D . .
C8 C 0.3795(3) 1.0486(4) 0.1260(2) 0.0133(9) Uani 1 1 d D A .
C9 C 0.4413(3) 1.1156(4) 0.1136(3) 0.0178(10) Uani 1 1 d D . .
H9 H 0.4940 1.0939 0.1319 0.021 Uiso 1 1 calc R A .
C10 C 0.4223(3) 1.2193(4) 0.0720(3) 0.0188(10) Uani 1 1 d D A .
H10 H 0.4607 1.2726 0.0608 0.023 Uiso 1 1 calc R . .
C11 C 0.3447(3) 1.2352(4) 0.0497(3) 0.0186(10) Uani 1 1 d D A .
H11 H 0.3214 1.2975 0.0192 0.022 Uiso 1 1 calc R . .
S2 S 0.33797(9) 0.58965(13) 0.07063(9) 0.0195(5) Uiso 0.824(5) 1 d PD A 1
C12 C 0.3042(3) 0.7143(5) 0.0195(3) 0.0109(11) Uiso 0.824(5) 1 d PD A 1
C13 C 0.3237(6) 0.7064(9) -0.0530(6) 0.029(3) Uiso 0.824(5) 1 d PD A 1
H13 H 0.3110 0.7652 -0.0905 0.034 Uiso 0.824(5) 1 calc PR A 1
C14 C 0.3636(4) 0.6054(5) -0.0675(3) 0.0197(13) Uiso 0.824(5) 1 d PD A 1
H14 H 0.3801 0.5885 -0.1150 0.024 Uiso 0.824(5) 1 calc PR A 1
C15 C 0.3757(4) 0.5348(6) -0.0057(3) 0.0225(15) Uiso 0.824(5) 1 d PD A 1
H15 H 0.4022 0.4628 -0.0047 0.027 Uiso 0.824(5) 1 calc PR A 1
S2A S 0.3263(7) 0.7129(10) -0.0627(7) 0.0195(5) Uiso 0.176(5) 1 d PD A 2
C12A C 0.3177(15) 0.7076(19) 0.0339(10) 0.0109(11) Uiso 0.176(5) 1 d PD A 2
C13A C 0.3536(17) 0.608(2) 0.0678(12) 0.029(3) Uiso 0.176(5) 1 d PD A 2
H13A H 0.3600 0.5934 0.1214 0.034 Uiso 0.176(5) 1 calc PR A 2
C14A C 0.3789(18) 0.5329(19) 0.0159(14) 0.0197(13) Uiso 0.176(5) 1 d PD A 2
H14A H 0.3956 0.4559 0.0277 0.024 Uiso 0.176(5) 1 calc PR A 2
C15A C 0.3769(17) 0.5827(18) -0.0536(13) 0.0225(15) Uiso 0.176(5) 1 d PD A 2
H15A H 0.4007 0.5498 -0.0934 0.027 Uiso 0.176(5) 1 calc PR A 2
S3 S 0.09354(12) 0.75042(18) 0.04231(11) 0.0173(5) Uiso 0.666(4) 1 d PD A 1
C16 C 0.1832(6) 0.7610(10) 0.1036(6) 0.0134(10) Uiso 0.666(4) 1 d PD A 1
C17 C 0.1762(6) 0.7072(8) 0.1715(5) 0.025(2) Uiso 0.666(4) 1 d PD A 1
H17 H 0.2185 0.7046 0.2131 0.030 Uiso 0.666(4) 1 calc PR A 1
C18 C 0.1036(5) 0.6564(9) 0.1764(5) 0.0186(19) Uiso 0.666(4) 1 d PD A 1
H18 H 0.0917 0.6157 0.2198 0.022 Uiso 0.666(4) 1 calc PR A 1
C19 C 0.0525(5) 0.6737(7) 0.1099(4) 0.0137(18) Uiso 0.666(4) 1 d PD A 1
H19 H 0.0000 0.6464 0.1016 0.016 Uiso 0.666(4) 1 calc PR A 1
S3A S 0.1888(3) 0.7021(4) 0.1893(3) 0.0173(5) Uiso 0.334(4) 1 d PD A 2
C16A C 0.1814(10) 0.7678(18) 0.0994(10) 0.0134(10) Uiso 0.334(4) 1 d PD A 2
C17A C 0.1065(9) 0.7521(15) 0.0600(9) 0.025(2) Uiso 0.334(4) 1 d PD A 2
H17A H 0.0908 0.7827 0.0099 0.030 Uiso 0.334(4) 1 calc PR A 2
C18A C 0.0553(9) 0.6897(16) 0.0970(9) 0.0186(19) Uiso 0.334(4) 1 d PD A 2
H18A H 0.0026 0.6722 0.0757 0.022 Uiso 0.334(4) 1 calc PR A 2
C19A C 0.0912(8) 0.6570(17) 0.1679(9) 0.0137(18) Uiso 0.334(4) 1 d PD A 2
H19A H 0.0658 0.6139 0.2025 0.016 Uiso 0.334(4) 1 calc PR A 2
S4 S 0.07605(9) 1.20025(12) -0.26031(8) 0.0329(3) Uani 1 1 d . . .
C20 C 0.0984(3) 1.1242(4) -0.1757(3) 0.0164(10) Uiso 1 1 d . A .
C21 C 0.0365(3) 1.0526(4) -0.1665(3) 0.0180(10) Uiso 1 1 d . . .
H21 H 0.0363 1.0044 -0.1230 0.022 Uiso 1 1 calc R A .
C22 C -0.0263(3) 1.0583(5) -0.2285(3) 0.0290(12) Uiso 1 1 d . A .
H22 H -0.0727 1.0135 -0.2316 0.035 Uiso 1 1 calc R . .
C23 C -0.0131(4) 1.1341(5) -0.2826(3) 0.0351(13) Uiso 1 1 d . A .
H23 H -0.0493 1.1492 -0.3281 0.042 Uiso 1 1 calc R . .
S5 S 0.14399(8) 1.30027(11) 0.02266(8) 0.0290(3) Uani 1 1 d . . .
C24 C 0.1689(3) 1.2893(4) -0.0670(3) 0.0159(9) Uiso 1 1 d . A .
C25 C 0.1691(2) 1.4040(4) -0.1033(2) 0.0102(8) Uiso 1 1 d . . .
H25 H 0.1789 1.4190 -0.1537 0.012 Uiso 1 1 calc R A .
C26 C 0.1523(3) 1.4880(5) -0.0502(3) 0.0300(12) Uiso 1 1 d . A .
H26 H 0.1515 1.5684 -0.0611 0.036 Uiso 1 1 calc R . .
C27 C 0.1374(3) 1.4449(5) 0.0177(3) 0.0269(12) Uiso 1 1 d . A .
H27 H 0.1247 1.4917 0.0581 0.032 Uiso 1 1 calc R . .
S6 S 0.32894(15) 1.2838(2) -0.15418(15) 0.0227(5) Uiso 0.568(4) 1 d PD A 1
C28 C 0.2572(7) 1.1766(10) -0.1708(7) 0.0147(11) Uiso 0.568(4) 1 d PD A 1
C29 C 0.2724(6) 1.1089(8) -0.2309(6) 0.019(2) Uiso 0.568(4) 1 d PD A 1
H29 H 0.2417 1.0423 -0.2462 0.023 Uiso 0.568(4) 1 calc PR A 1
C30 C 0.3326(6) 1.1398(9) -0.2680(6) 0.020(2) Uiso 0.568(4) 1 d PD A 1
H30 H 0.3462 1.1030 -0.3121 0.024 Uiso 0.568(4) 1 calc PR A 1
C31 C 0.3697(5) 1.2315(8) -0.2313(5) 0.019(2) Uiso 0.568(4) 1 d PD A 1
H31 H 0.4148 1.2652 -0.2465 0.022 Uiso 0.568(4) 1 calc PR A 1
S6A S 0.2586(2) 1.0913(3) -0.2461(2) 0.0227(5) Uiso 0.432(4) 1 d PD A 2
C28A C 0.2534(8) 1.1867(13) -0.1701(9) 0.0147(11) Uiso 0.432(4) 1 d PD A 2
C29A C 0.3152(7) 1.2612(11) -0.1636(7) 0.019(2) Uiso 0.432(4) 1 d PD A 2
H29A H 0.3226 1.3183 -0.1245 0.023 Uiso 0.432(4) 1 calc PR A 2
C30A C 0.3668(7) 1.2517(11) -0.2149(7) 0.020(2) Uiso 0.432(4) 1 d PD A 2
H30A H 0.4110 1.2996 -0.2166 0.024 Uiso 0.432(4) 1 calc PR A 2
C31A C 0.3437(7) 1.1625(11) -0.2625(7) 0.019(2) Uiso 0.432(4) 1 d PD A 2
H31A H 0.3716 1.1399 -0.3022 0.022 Uiso 0.432(4) 1 calc PR A 2

loop_
_atom_site_aniso_label
_atom_site_aniso_U_11
_atom_site_aniso_U_22
_atom_site_aniso_U_33
_atom_site_aniso_U_23
_atom_site_aniso_U_13
_atom_site_aniso_U_12
Re1 0.01103(11) 0.01725(12) 0.00925(11) -0.00050(8) 0.00112(8) 0.00083(7)
Re2 0.01027(11) 0.01012(11) 0.00910(11) 0.00031(7) 0.00140(7) -0.00045(7)
P1 0.0119(5) 0.0121(5) 0.0091(5) 0.0005(4) 0.0020(4) 0.0002(4)
P2 0.0121(5) 0.0129(5) 0.0120(5) 0.0012(4) 0.0024(4) 0.0009(4)
O1 0.031(2) 0.031(2) 0.0218(19) 0.0098(17) 0.0011(16) 0.0026(16)
O2 0.020(2) 0.049(2) 0.0169(18) -0.0080(17) -0.0005(15) -0.0085(16)
O3 0.0201(19) 0.041(2) 0.0260(19) -0.0108(17) 0.0086(16) 0.0002(16)
O4 0.023(2) 0.049(3) 0.038(2) -0.0195(19) 0.0102(18) 0.0013(17)
O5 0.030(2) 0.0233(19) 0.0190(18) -0.0062(15) -0.0014(15) -0.0074(15)
O6 0.0181(19) 0.0252(19) 0.0244(19) -0.0016(15) 0.0078(15) 0.0017(13)
O7 0.0203(19) 0.030(2) 0.037(2) 0.0012(17) 0.0148(17) -0.0001(15)
C1 0.012(2) 0.026(3) 0.015(2) 0.003(2) 0.0018(19) 0.0007(18)
C2 0.018(3) 0.029(3) 0.021(3) 0.001(2) 0.006(2) 0.000(2)
C3 0.014(2) 0.022(3) 0.016(2) -0.001(2) 0.000(2) 0.0001(18)
C4 0.018(3) 0.027(3) 0.016(2) -0.005(2) 0.001(2) 0.001(2)
C5 0.016(2) 0.019(2) 0.014(2) 0.005(2) 0.0030(19) 0.0016(18)
C6 0.017(3) 0.016(2) 0.014(2) 0.0008(18) 0.0023(19) 0.0016(17)
C7 0.018(3) 0.015(2) 0.021(3) 0.0006(19) 0.003(2) -0.0014(18)
S1 0.0143(5) 0.0125(5) 0.0150(5) -0.0018(4) 0.0008(4) -0.0012(4)
C8 0.017(2) 0.015(2) 0.008(2) -0.0029(18) 0.0023(18) 0.0018(17)
C9 0.015(2) 0.021(3) 0.017(2) -0.0044(19) 0.0031(19) -0.0008(18)
C10 0.023(3) 0.022(3) 0.013(2) -0.0023(19) 0.006(2) -0.0055(19)
C11 0.025(3) 0.017(2) 0.016(2) -0.0030(19) 0.007(2) -0.0057(19)
S4 0.0413(8) 0.0279(7) 0.0235(7) 0.0088(5) -0.0123(6) -0.0008(6)
S5 0.0360(8) 0.0249(7) 0.0265(7) -0.0005(5) 0.0059(6) 0.0070(5)

loop_
_atom_type_symbol
_atom_type_description
_atom_type_scat_dispersion_real
_atom_type_scat_dispersion_imag
_atom_type_scat_source
C C 0.0181 0.0091 'International Tables Vol C Tables 4.2.6.8 and 6.1.1.4'
H H 0.0000 0.0000 'International Tables Vol C Tables 4.2.6.8 and 6.1.1.4'
O O 0.0492 0.0322 'International Tables Vol C Tables 4.2.6.8 and 6.1.1.4'
P P 0.2955 0.4335 'International Tables Vol C Tables 4.2.6.8 and 6.1.1.4'
S S 0.3331 0.5567 'International Tables Vol C Tables 4.2.6.8 and 6.1.1.4'
Re Re -5.2083 5.8923 'International Tables Vol C Tables 4.2.6.8 and 6.1.1.4'

loop_
_geom_angle_atom_site_label_1
_geom_angle_atom_site_label_2
_geom_angle_atom_site_label_3
_geom_angle
C2 Re1 C1 91.6(2)
C2 Re1 C4 94.4(2)
C1 Re1 C4 92.4(2)
C2 Re1 C3 93.16(19)
C1 Re1 C3 93.00(19)
C4 Re1 C3 170.61(19)
C2 Re1 C8 85.86(19)
C1 Re1 C8 176.41(17)
C4 Re1 C8 90.29(19)
C3 Re1 C8 84.66(18)
C2 Re1 P1 171.74(15)
C1 Re1 P1 96.70(14)
C4 Re1 P1 85.44(14)
C3 Re1 P1 86.30(13)
C8 Re1 P1 85.88(12)
C5 Re2 C7 93.75(19)
C5 Re2 C6 94.16(19)
C7 Re2 C6 172.00(19)
C5 Re2 P2 90.39(14)
C7 Re2 P2 90.13(14)
C6 Re2 P2 88.63(13)
C5 Re2 P1 89.17(14)
C7 Re2 P1 91.49(14)
C6 Re2 P1 89.81(13)
P2 Re2 P1 178.35(4)
C5 Re2 S1 174.69(14)
C7 Re2 S1 87.52(14)
C6 Re2 S1 84.71(13)
P2 Re2 S1 94.76(4)
P1 Re2 S1 85.64(4)
C16A P1 C12 101.1(8)
C16A P1 C16 3.2(8)
C12 P1 C16 99.9(4)
C16A P1 C12A 102.8(11)
C12 P1 C12A 10.0(7)
C16 P1 C12A 101.2(9)
C16A P1 Re2 108.5(6)
C12 P1 Re2 109.76(18)
C16 P1 Re2 111.7(3)
C12A P1 Re2 117.8(6)
C16A P1 Re1 113.5(6)
C12 P1 Re1 107.92(18)
C16 P1 Re1 111.3(3)
C12A P1 Re1 98.4(8)
Re2 P1 Re1 115.11(4)
C28A P2 C20 100.7(5)
C28A P2 C24 101.2(5)
C20 P2 C24 103.4(2)
C28A P2 C28 4.2(9)
C20 P2 C28 101.2(4)
C24 P2 C28 105.1(4)
C28A P2 Re2 116.6(5)
C20 P2 Re2 115.40(15)
C24 P2 Re2 117.05(15)
C28 P2 Re2 112.9(4)
O1 C1 Re1 176.3(4)
O2 C2 Re1 177.0(5)
O3 C3 Re1 177.1(4)
O4 C4 Re1 176.5(4)
O5 C5 Re2 178.9(4)
O6 C6 Re2 175.1(4)
O7 C7 Re2 175.3(4)
C11 S1 C8 94.2(2)
C11 S1 Re2 112.67(16)
C8 S1 Re2 105.94(15)
C9 C8 S1 106.5(3)
C9 C8 Re1 133.0(3)
S1 C8 Re1 120.5(2)
C8 C9 C10 116.2(4)
C8 C9 H9 121.9
C10 C9 H9 121.9
C11 C10 C9 113.7(4)
C11 C10 H10 123.1
C9 C10 H10 123.1
C10 C11 S1 109.2(4)
C10 C11 H11 125.4
S1 C11 H11 125.4
C15 S2 C12 92.1(3)
C13 C12 S2 108.2(5)
C13 C12 P1 132.5(6)
S2 C12 P1 118.4(3)
C12 C13 C14 115.2(8)
C12 C13 H13 122.4
C14 C13 H13 122.4
C15 C14 C13 111.9(6)
C15 C14 H14 124.0
C13 C14 H14 124.0
C14 C15 S2 112.5(5)
C14 C15 H15 123.8
S2 C15 H15 123.8
C15A S2A C12A 90.1(9)
C13A C12A S2A 110.3(12)
C13A C12A P1 133.6(14)
S2A C12A P1 116.1(11)
C14A C13A C12A 113.7(15)
C14A C13A H13A 123.2
C12A C13A H13A 123.2
C15A C14A C13A 111.6(15)
C15A C14A H14A 124.2
C13A C14A H14A 124.2
C14A C15A S2A 113.1(13)
C14A C15A H15A 123.4
S2A C15A H15A 123.4
C19 S3 C16 91.8(4)
C17 C16 S3 108.2(6)
C17 C16 P1 131.3(8)
S3 C16 P1 120.4(5)
C16 C17 C18 116.9(9)
C16 C17 H17 121.6
C18 C17 H17 121.6
C19 C18 C17 110.2(8)
C19 C18 H18 124.9
C17 C18 H18 124.9
C18 C19 S3 112.8(6)
C18 C19 H19 123.6
S3 C19 H19 123.6
C16A S3A C19A 90.5(7)
C17A C16A S3A 109.0(10)
C17A C16A P1 131.6(12)
S3A C16A P1 119.3(10)
C16A C17A C18A 116.7(13)
C16A C17A H17A 121.6
C18A C17A H17A 121.6
C19A C18A C17A 110.4(13)
C19A C18A H18A 124.8
C17A C18A H18A 124.8
C18A C19A S3A 113.3(11)
C18A C19A H19A 123.3
S3A C19A H19A 123.3
C23 S4 C20 92.1(3)
C21 C20 S4 109.8(4)
C21 C20 P2 127.0(4)
S4 C20 P2 122.9(3)
C20 C21 C22 113.1(4)
C20 C21 H21 123.4
C22 C21 H21 123.4
C23 C22 C21 112.6(5)
C23 C22 H22 123.7
C21 C22 H22 123.7
C22 C23 S4 112.3(5)
C22 C23 H23 123.9
S4 C23 H23 123.9
C27 S5 C24 92.9(2)
C25 C24 S5 110.7(3)
C25 C24 P2 128.4(3)
S5 C24 P2 120.8(3)
C26 C25 C24 108.4(4)
C26 C25 H25 125.8
C24 C25 H25 125.8
C27 C26 C25 114.9(5)
C27 C26 H26 122.5
C25 C26 H26 122.5
C26 C27 S5 113.0(4)
C26 C27 H27 123.5
S5 C27 H27 123.5
C31 S6 C28 89.3(4)
C29 C28 S6 108.3(7)
C29 C28 P2 127.5(8)
S6 C28 P2 123.4(6)
C30 C29 C28 118.5(9)
C30 C29 H29 120.8
C28 C29 H29 120.8
C31 C30 C29 108.3(9)
C31 C30 H30 125.8
C29 C30 H30 125.8
C30 C31 S6 115.4(7)
C30 C31 H31 122.3
S6 C31 H31 122.3
C31A S6A C28A 88.8(6)
C29A C28A S6A 109.0(9)
C29A C28A P2 133.0(10)
S6A C28A P2 116.3(8)
C28A C29A C30A 118.6(11)
C28A C29A H29A 120.7
C30A C29A H29A 120.7
C31A C30A C29A 108.3(10)
C31A C30A H30A 125.9
C29A C30A H30A 125.9
C30A C31A S6A 115.3(9)
C30A C31A H31A 122.3
S6A C31A H31A 122.3

loop_
_geom_bond_atom_site_label_1
_geom_bond_atom_site_label_2
_geom_bond_distance
Re1 C2 1.960(5)
Re1 C1 1.975(5)
Re1 C4 1.987(5)
Re1 C3 2.016(5)
Re1 C8 2.173(4)
Re1 P1 2.5250(11)
Re2 C5 1.915(5)
Re2 C7 1.983(5)
Re2 C6 2.018(5)
Re2 P2 2.4053(11)
Re2 P1 2.4852(11)
Re2 S1 2.5101(11)
P1 C16A 1.805(15)
P1 C12 1.827(6)
P1 C16 1.844(9)
P1 C12A 1.872(19)
P2 C28A 1.785(13)
P2 C20 1.805(5)
P2 C24 1.813(5)
P2 C28 1.820(10)
O1 C1 1.139(6)
O2 C2 1.138(6)
O3 C3 1.125(6)
O4 C4 1.125(6)
O5 C5 1.149(6)
O6 C6 1.122(6)
O7 C7 1.138(6)
S1 C11 1.741(4)
S1 C8 1.763(4)
C8 C9 1.367(6)
C9 C10 1.419(6)
C9 H9 0.9500
C10 C11 1.349(6)
C10 H10 0.9500
C11 H11 0.9500
S2 C15 1.712(6)
S2 C12 1.752(6)
C12 C13 1.380(10)
C13 C14 1.402(10)
C13 H13 0.9500
C14 C15 1.351(8)
C14 H14 0.9500
C15 H15 0.9500
S2A C15A 1.737(14)
S2A C12A 1.739(15)
C12A C13A 1.396(16)
C13A C14A 1.387(15)
C13A H13A 0.9500
C14A C15A 1.351(15)
C14A H14A 0.9500
C15A H15A 0.9500
S3 C19 1.731(7)
S3 C16 1.746(10)
C16 C17 1.374(11)
C17 C18 1.402(11)
C17 H17 0.9500
C18 C19 1.366(9)
C18 H18 0.9500
C19 H19 0.9500
S3A C16A 1.747(15)
S3A C19A 1.749(13)
C16A C17A 1.379(15)
C17A C18A 1.387(14)
C17A H17A 0.9500
C18A C19A 1.359(13)
C18A H18A 0.9500
C19A H19A 0.9500
S4 C23 1.710(6)
S4 C20 1.724(5)
C20 C21 1.384(7)
C21 C22 1.413(7)
C21 H21 0.9500
C22 C23 1.344(8)
C22 H22 0.9500
C23 H23 0.9500
S5 C27 1.680(5)
S5 C24 1.712(5)
C24 C25 1.476(6)
C25 C26 1.413(7)
C25 H25 0.9500
C26 C27 1.362(8)
C26 H26 0.9500
C27 H27 0.9500
S6 C31 1.740(8)
S6 C28 1.746(11)
C28 C29 1.379(12)
C29 C30 1.365(11)
C29 H29 0.9500
C30 C31 1.351(11)
C30 H30 0.9500
C31 H31 0.9500
S6A C31A 1.752(10)
S6A C28A 1.752(13)
C28A C29A 1.364(14)
C29A C30A 1.375(12)
C29A H29A 0.9500
C30A C31A 1.350(13)
C30A H30A 0.9500
C31A H31A 0.9500

loop_
_geom_torsion_atom_site_label_1
_geom_torsion_atom_site_label_2
_geom_torsion_atom_site_label_3
_geom_torsion_atom_site_label_4
_geom_torsion
C5 Re2 P1 C16A -66.8(7)
C7 Re2 P1 C16A 27.0(7)
C6 Re2 P1 C16A -160.9(7)
P2 Re2 P1 C16A -141.5(15)
S1 Re2 P1 C16A 114.4(7)
C5 Re2 P1 C12 42.8(2)
C7 Re2 P1 C12 136.6(2)
C6 Re2 P1 C12 -51.3(2)
P2 Re2 P1 C12 -31.9(14)
S1 Re2 P1 C12 -136.0(2)
C5 Re2 P1 C16 -67.0(4)
C7 Re2 P1 C16 26.7(4)
C6 Re2 P1 C16 -161.2(4)
P2 Re2 P1 C16 -141.7(14)
S1 Re2 P1 C16 114.1(4)
C5 Re2 P1 C12A 49.4(10)
C7 Re2 P1 C12A 143.2(10)
C6 Re2 P1 C12A -44.7(10)
P2 Re2 P1 C12A -25.3(17)
S1 Re2 P1 C12A -129.4(10)
C5 Re2 P1 Re1 164.81(14)
C7 Re2 P1 Re1 -101.46(14)
C6 Re2 P1 Re1 70.65(13)
P2 Re2 P1 Re1 90.1(13)
S1 Re2 P1 Re1 -14.06(5)
C2 Re1 P1 C16A -132.8(13)
C1 Re1 P1 C16A 48.0(8)
C4 Re1 P1 C16A -43.9(8)
C3 Re1 P1 C16A 140.6(8)
C8 Re1 P1 C16A -134.5(8)
C2 Re1 P1 C12 116.0(10)
C1 Re1 P1 C12 -63.1(2)
C4 Re1 P1 C12 -155.0(3)
C3 Re1 P1 C12 29.5(2)
C8 Re1 P1 C12 114.4(2)
C2 Re1 P1 C16 -135.4(11)
C1 Re1 P1 C16 45.5(4)
C4 Re1 P1 C16 -46.4(4)
C3 Re1 P1 C16 138.1(4)
C8 Re1 P1 C16 -137.0(4)
C2 Re1 P1 C12A 119.2(12)
C1 Re1 P1 C12A -60.0(7)
C4 Re1 P1 C12A -151.9(7)
C3 Re1 P1 C12A 32.6(7)
C8 Re1 P1 C12A 117.5(7)
C2 Re1 P1 Re2 -6.9(10)
C1 Re1 P1 Re2 173.93(14)
C4 Re1 P1 Re2 82.05(15)
C3 Re1 P1 Re2 -93.47(14)
C8 Re1 P1 Re2 -8.58(12)
C5 Re2 P2 C28A -89.3(5)
C7 Re2 P2 C28A 177.0(5)
C6 Re2 P2 C28A 4.9(5)
P1 Re2 P2 C28A -14.6(15)
S1 Re2 P2 C28A 89.4(5)
C5 Re2 P2 C20 28.6(2)
C7 Re2 P2 C20 -65.1(2)
C6 Re2 P2 C20 122.8(2)
P1 Re2 P2 C20 103.3(13)
S1 Re2 P2 C20 -152.66(17)
C5 Re2 P2 C24 150.7(2)
C7 Re2 P2 C24 57.0(2)
C6 Re2 P2 C24 -115.1(2)
P1 Re2 P2 C24 -134.6(13)
S1 Re2 P2 C24 -30.57(17)
C5 Re2 P2 C28 -87.1(4)
C7 Re2 P2 C28 179.1(4)
C6 Re2 P2 C28 7.0(4)
P1 Re2 P2 C28 -12.4(14)
S1 Re2 P2 C28 91.6(4)
C2 Re1 C1 O1 1(7)
C4 Re1 C1 O1 -93(7)
C3 Re1 C1 O1 94(7)
C8 Re1 C1 O1 45(9)
P1 Re1 C1 O1 -179(100)
C1 Re1 C2 O2 -142(8)
C4 Re1 C2 O2 -50(8)
C3 Re1 C2 O2 125(8)
C8 Re1 C2 O2 40(8)
P1 Re1 C2 O2 39(9)
C2 Re1 C3 O3 -147(9)
C1 Re1 C3 O3 122(9)
C4 Re1 C3 O3 -3(9)
C8 Re1 C3 O3 -61(9)
P1 Re1 C3 O3 25(9)
C2 Re1 C4 O4 170(8)
C1 Re1 C4 O4 -98(8)
C3 Re1 C4 O4 27(9)
C8 Re1 C4 O4 84(8)
P1 Re1 C4 O4 -2(8)
C7 Re2 C5 O5 -124(23)
C6 Re2 C5 O5 57(23)
P2 Re2 C5 O5 146(23)
P1 Re2 C5 O5 -33(23)
S1 Re2 C5 O5 -20(25)
C5 Re2 C6 O6 156(5)
C7 Re2 C6 O6 -15(6)
P2 Re2 C6 O6 66(5)
P1 Re2 C6 O6 -115(5)
S1 Re2 C6 O6 -29(5)
C5 Re2 C7 O7 -160(5)
C6 Re2 C7 O7 12(6)
P2 Re2 C7 O7 -70(5)
P1 Re2 C7 O7 111(5)
S1 Re2 C7 O7 25(5)
C5 Re2 S1 C11 127.9(15)
C7 Re2 S1 C11 -128.2(2)
C6 Re2 S1 C11 49.9(2)
P2 Re2 S1 C11 -38.24(18)
P1 Re2 S1 C11 140.15(18)
C5 Re2 S1 C8 26.3(15)
C7 Re2 S1 C8 130.2(2)
C6 Re2 S1 C8 -51.7(2)
P2 Re2 S1 C8 -139.86(16)
P1 Re2 S1 C8 38.53(16)
C11 S1 C8 C9 3.2(3)
Re2 S1 C8 C9 118.2(3)
C11 S1 C8 Re1 -178.1(3)
Re2 S1 C8 Re1 -63.1(2)
C2 Re1 C8 C9 43.1(5)
C1 Re1 C8 C9 -1(3)
C4 Re1 C8 C9 137.5(5)
C3 Re1 C8 C9 -50.5(5)
P1 Re1 C8 C9 -137.1(4)
C2 Re1 C8 S1 -135.2(3)
C1 Re1 C8 S1 -179(100)
C4 Re1 C8 S1 -40.9(3)
C3 Re1 C8 S1 131.2(3)
P1 Re1 C8 S1 44.5(2)
S1 C8 C9 C10 -1.9(5)
Re1 C8 C9 C10 179.6(3)
C8 C9 C10 C11 -0.9(6)
C9 C10 C11 S1 3.3(5)
C8 S1 C11 C10 -3.7(4)
Re2 S1 C11 C10 -112.9(3)
C15 S2 C12 C13 0.1(6)
C15 S2 C12 P1 -170.5(4)
C16A P1 C12 C13 126.7(9)
C16 P1 C12 C13 129.7(8)
C12A P1 C12 C13 -132(5)
Re2 P1 C12 C13 12.2(8)
Re1 P1 C12 C13 -114.0(7)
C16A P1 C12 S2 -65.5(6)
C16 P1 C12 S2 -62.5(5)
C12A P1 C12 S2 36(5)
Re2 P1 C12 S2 180.0(3)
Re1 P1 C12 S2 53.8(4)
S2 C12 C13 C14 0.2(9)
P1 C12 C13 C14 168.9(6)
C12 C13 C14 C15 -0.5(11)
C13 C14 C15 S2 0.6(9)
C12 S2 C15 C14 -0.4(6)
C15A S2A C12A C13A 0.2(12)
C15A S2A C12A P1 178(2)
C16A P1 C12A C13A -66(2)
C12 P1 C12A C13A -147(6)
C16 P1 C12A C13A -63.1(19)
Re2 P1 C12A C13A 174.8(16)
Re1 P1 C12A C13A 50.6(19)
C16A P1 C12A S2A 116.5(14)
C12 P1 C12A S2A 36(4)
C16 P1 C12A S2A 119.3(14)
Re2 P1 C12A S2A -2.7(19)
Re1 P1 C12A S2A -126.9(14)
S2A C12A C13A C14A -6.8(17)
P1 C12A C13A C14A 176(3)
C12A C13A C14A C15A 12(3)
C13A C14A C15A S2A -12(3)
C12A S2A C15A C14A 7(2)
C19 S3 C16 C17 -0.7(7)
C19 S3 C16 P1 178.1(8)
C16A P1 C16 C17 -152(19)
C12 P1 C16 C17 95.6(10)
C12A P1 C16 C17 85.5(12)
Re2 P1 C16 C17 -148.4(9)
Re1 P1 C16 C17 -18.2(11)
C16A P1 C16 S3 29(18)
C12 P1 C16 S3 -83.0(7)
C12A P1 C16 S3 -93.1(9)
Re2 P1 C16 S3 33.0(8)
Re1 P1 C16 S3 163.2(5)
S3 C16 C17 C18 1.1(10)
P1 C16 C17 C18 -177.6(10)
C16 C17 C18 C19 -1.0(12)
C17 C18 C19 S3 0.4(11)
C16 S3 C19 C18 0.2(8)
C19A S3A C16A C17A 0.4(11)
C19A S3A C16A P1 -176.1(16)
C12 P1 C16A C17A -81.9(16)
C16 P1 C16A C17A -150(20)
C12A P1 C16A C17A -92.0(17)
Re2 P1 C16A C17A 33.5(18)
Re1 P1 C16A C17A 162.8(14)
C12 P1 C16A S3A 93.7(13)
C16 P1 C16A S3A 25(17)
C12A P1 C16A S3A 83.6(14)
Re2 P1 C16A S3A -150.9(10)
Re1 P1 C16A S3A -21.6(16)
S3A C16A C17A C18A -0.8(15)
P1 C16A C17A C18A 175(2)
C16A C17A C18A C19A 1(2)
C17A C18A C19A S3A 0(2)
C16A S3A C19A C18A 0.0(16)
C23 S4 C20 C21 -1.1(4)
C23 S4 C20 P2 -175.4(3)
C28A P2 C20 C21 153.1(6)
C24 P2 C20 C21 -102.5(4)
C28 P2 C20 C21 148.8(6)
Re2 P2 C20 C21 26.6(5)
C28A P2 C20 S4 -33.7(6)
C24 P2 C20 S4 70.7(3)
C28 P2 C20 S4 -37.9(5)
Re2 P2 C20 S4 -160.2(2)
S4 C20 C21 C22 1.5(5)
P2 C20 C21 C22 175.5(4)
C20 C21 C22 C23 -1.2(7)
C21 C22 C23 S4 0.3(6)
C20 S4 C23 C22 0.5(5)
C27 S5 C24 C25 -2.2(4)
C27 S5 C24 P2 -179.3(3)
C28A P2 C24 C25 31.3(7)
C20 P2 C24 C25 -72.7(4)
C28 P2 C24 C25 33.0(6)
Re2 P2 C24 C25 159.2(3)
C28A P2 C24 S5 -152.1(6)
C20 P2 C24 S5 103.9(3)
C28 P2 C24 S5 -150.4(5)
Re2 P2 C24 S5 -24.2(3)
S5 C24 C25 C26 2.9(5)
P2 C24 C25 C26 179.8(4)
C24 C25 C26 C27 -2.4(6)
C25 C26 C27 S5 0.9(6)
C24 S5 C27 C26 0.8(4)
C31 S6 C28 C29 2.3(7)
C31 S6 C28 P2 173.1(9)
C28A P2 C28 C29 -136(12)
C20 P2 C28 C29 -51.9(11)
C24 P2 C28 C29 -159.3(9)
Re2 P2 C28 C29 72.0(11)
C28A P2 C28 S6 55(11)
C20 P2 C28 S6 139.2(7)
C24 P2 C28 S6 31.8(9)
Re2 P2 C28 S6 -96.9(8)
S6 C28 C29 C30 -4.5(11)
P2 C28 C29 C30 -174.8(11)
C28 C29 C30 C31 4.6(13)
C29 C30 C31 S6 -2.5(12)
C28 S6 C31 C30 0.1(9)
C31A S6A C28A C29A -0.6(9)
C31A S6A C28A P2 -167.6(11)
C20 P2 C28A C29A 145.9(13)
C24 P2 C28A C29A 39.7(15)
C28 P2 C28A C29A -117(12)
Re2 P2 C28A C29A -88.4(14)
C20 P2 C28A S6A -51.0(10)
C24 P2 C28A S6A -157.1(8)
C28 P2 C28A S6A 46(11)
Re2 P2 C28A S6A 74.7(10)
S6A C28A C29A C30A 1.3(13)
P2 C28A C29A C30A 165.4(15)
C28A C29A C30A C31A -1.5(16)
C29A C30A C31A S6A 0.9(16)
C28A S6A C31A C30A -0.2(12)
